data_4113105
loop_
_publ_author_name
'Matthew D. LoCoco'
'Richard F. Jordan'

_publ_section_title
;
 Enantioselective Synthesis of ansa-Zirconocenes
;
_journal_name_full 'Journal of the American Chemical Society'
_journal_page_first 13918
_journal_page_last 13919
_journal_paper_doi 10.1021/ja045245g
_journal_volume 126
_journal_year 2004
_chemical_absolute_configuration ad
_chemical_formula_moiety '2(C27 H30 N2 Zr), 1.5(C6 H6)'
_chemical_formula_sum 'C63 H69 N4 Zr2'
_chemical_formula_weight 1064.66
_chemical_name_systematic
; 
 ? 
;
_space_group_IT_number 5
_symmetry_cell_setting monoclinic
_symmetry_space_group_name_Hall 'C 2y'
_symmetry_space_group_name_H-M 'C 1 2 1'
_atom_sites_solution_hydrogens geom
_atom_sites_solution_primary direct
_atom_sites_solution_secondary difmap
_audit_creation_method SHELXL-97
_cell_angle_alpha 90.00
_cell_angle_beta 99.105(7)
_cell_angle_gamma 90.00
_cell_formula_units_Z 4
_cell_length_a 26.777(12)
_cell_length_b 8.697(4)
_cell_length_c 22.295(10)
_cell_measurement_temperature 138(2)
_cell_measurement_theta_max 25.03
_cell_measurement_theta_min 2.21
_cell_volume 5127(4)
_computing_structure_refinement 'SHELXL-97 (Sheldrick, 1997)'
_computing_structure_solution 'SHELXS-97 (Sheldrick, 1990)'
_diffrn_ambient_temperature 138(2)
_diffrn_measured_fraction_theta_full 0.999
_diffrn_measured_fraction_theta_max 0.999
_diffrn_measurement_device_type 'Bruker SMART APEX'
_diffrn_measurement_method '\W scans'
_diffrn_radiation_monochromator graphite
_diffrn_radiation_source 'fine-focus sealed tube'
_diffrn_radiation_type MoK\a
_diffrn_radiation_wavelength 0.71073
_diffrn_reflns_av_R_equivalents 0.0250
_diffrn_reflns_av_sigmaI/netI 0.0396
_diffrn_reflns_limit_h_max 31
_diffrn_reflns_limit_h_min -31
_diffrn_reflns_limit_k_max 10
_diffrn_reflns_limit_k_min -10
_diffrn_reflns_limit_l_max 26
_diffrn_reflns_limit_l_min -25
_diffrn_reflns_number 20652
_diffrn_reflns_theta_full 25.03
_diffrn_reflns_theta_max 25.03
_diffrn_reflns_theta_min 2.21
_exptl_absorpt_coefficient_mu 0.450
_exptl_absorpt_correction_T_max 0.96
_exptl_absorpt_correction_T_min 0.864
_exptl_absorpt_correction_type multi-scan
_exptl_absorpt_process_details
;
SADABS, SHELXTL (version 5.1) program library 
(G. Sheldrick, Bruker Analytical X-ray Systems, Madison, WI)
;
_exptl_crystal_colour red
_exptl_crystal_density_diffrn 1.379
_exptl_crystal_F_000 2220
_exptl_crystal_size_max 0.2
_exptl_crystal_size_mid 0.1
_exptl_crystal_size_min 0.1
_refine_diff_density_max 0.415
_refine_diff_density_min -0.271
_refine_diff_density_rms 0.059
_refine_ls_abs_structure_details 'Flack H D (1983), Acta Cryst. A39, 876-881'
_refine_ls_abs_structure_Flack -0.02(2)
_refine_ls_extinction_method none
_refine_ls_goodness_of_fit_ref 0.605
_refine_ls_hydrogen_treatment mixed
_refine_ls_matrix_type full
_refine_ls_number_parameters 627
_refine_ls_number_reflns 9034
_refine_ls_number_restraints 1
_refine_ls_restrained_S_all 0.605
_refine_ls_R_factor_all 0.0268
_refine_ls_R_factor_gt 0.0251
_refine_ls_shift/su_max 0.062
_refine_ls_shift/su_mean 0.007
_refine_ls_structure_factor_coef Fsqd
_refine_ls_weighting_details 'calc w=1/[\s^2^(Fo^2^)+(0.0860P)^2^+0.0000P] where P=(Fo^2^+2Fc^2^)/3'
_refine_ls_weighting_scheme calc
_refine_ls_wR_factor_gt 0.0659
_refine_ls_wR_factor_ref 0.0673
_reflns_number_gt 8571
_reflns_number_total 9034
_reflns_threshold_expression >2sigma(I)
_cod_data_source_file ja045245gsi20040902_010007.cif
_cod_data_source_block matt08s
_cod_database_code 4113105

loop_
_symmetry_equiv_pos_as_xyz
'x, y, z'
'-x, y, -z'
'x+1/2, y+1/2, z'
'-x+1/2, y+1/2, -z'

loop_
_atom_site_label
_atom_site_type_symbol
_atom_site_fract_x
_atom_site_fract_y
_atom_site_fract_z
_atom_site_U_iso_or_equiv
_atom_site_adp_type
_atom_site_occupancy
_atom_site_symmetry_multiplicity
_atom_site_calc_flag
_atom_site_refinement_flags
C1 C 0.36228(9) 0.5948(3) 0.13567(11) 0.0210(5) Uani 1 1 d .
C2 C 0.34811(10) 0.6957(3) 0.08728(12) 0.0254(6) Uani 1 1 d .
H2 H 0.3136 0.7245 0.0766 0.031 Uiso 1 1 calc R
C3 C 0.38359(12) 0.7544(3) 0.05469(14) 0.0338(7) Uani 1 1 d .
H3 H 0.3732 0.8204 0.0211 0.041 Uiso 1 1 calc R
C4 C 0.43401(11) 0.7175(4) 0.07079(14) 0.0368(7) Uani 1 1 d .
H4 H 0.4583 0.7553 0.0476 0.044 Uiso 1 1 calc R
C5 C 0.44906(11) 0.6248(4) 0.12098(14) 0.0352(7) Uani 1 1 d .
H5 H 0.4840 0.6036 0.1335 0.042 Uiso 1 1 calc R
C6 C 0.41382(10) 0.5635(3) 0.15266(13) 0.0269(6) Uani 1 1 d .
H6 H 0.4246 0.4989 0.1866 0.032 Uiso 1 1 calc R
C7 C 0.30680(9) 0.6324(3) 0.20828(11) 0.0219(5) Uani 1 1 d .
H7 H 0.2981 0.7294 0.1849 0.026 Uiso 1 1 calc R
C8 C 0.25835(10) 0.5776(3) 0.22845(12) 0.0244(6) Uani 1 1 d .
H8A H 0.2457 0.6613 0.2521 0.029 Uiso 1 1 calc R
H8B H 0.2668 0.4897 0.2564 0.029 Uiso 1 1 calc R
C9 C 0.21516(10) 0.5278(3) 0.17880(12) 0.0230(5) Uani 1 1 d .
H9 H 0.1839 0.5257 0.1980 0.028 Uiso 1 1 calc R
C10 C 0.34673(10) 0.6756(3) 0.26274(13) 0.0282(6) Uani 1 1 d .
H10A H 0.3557 0.5844 0.2880 0.042 Uiso 1 1 calc R
H10B H 0.3331 0.7549 0.2868 0.042 Uiso 1 1 calc R
H10C H 0.3770 0.7151 0.2482 0.042 Uiso 1 1 calc R
C11 C 0.20561(10) 0.6462(3) 0.12685(13) 0.0300(6) Uani 1 1 d .
H11A H 0.2339 0.6446 0.1039 0.045 Uiso 1 1 calc R
H11B H 0.2026 0.7490 0.1438 0.045 Uiso 1 1 calc R
H11C H 0.1743 0.6202 0.0997 0.045 Uiso 1 1 calc R
C12 C 0.17653(9) 0.2916(3) 0.13772(11) 0.0218(5) Uani 1 1 d .
C13 C 0.12752(9) 0.3565(3) 0.13321(12) 0.0253(6) Uani 1 1 d .
H13 H 0.1243 0.4625 0.1420 0.030 Uiso 1 1 calc R
C14 C 0.08452(10) 0.2700(3) 0.11640(12) 0.0278(6) Uani 1 1 d .
H14 H 0.0523 0.3176 0.1143 0.033 Uiso 1 1 calc R
C15 C 0.08704(10) 0.1165(3) 0.10265(12) 0.0304(6) Uani 1 1 d .
H15 H 0.0571 0.0581 0.0912 0.036 Uiso 1 1 calc R
C16 C 0.13429(10) 0.0485(3) 0.10587(12) 0.0274(6) Uani 1 1 d .
H16 H 0.1367 -0.0575 0.0964 0.033 Uiso 1 1 calc R
C17 C 0.17773(9) 0.1333(3) 0.12270(12) 0.0242(5) Uani 1 1 d .
H17 H 0.2096 0.0840 0.1243 0.029 Uiso 1 1 calc R
C18 C 0.26171(10) 0.2390(3) 0.04287(11) 0.0267(6) Uani 1 1 d .
H18 H 0.2248 0.2362 0.0260 0.032 Uiso 1 1 calc R
C19 C 0.29385(10) 0.3650(3) 0.03964(11) 0.0257(6) Uani 1 1 d .
H19 H 0.2837 0.4668 0.0206 0.031 Uiso 1 1 calc R
C20 C 0.34399(10) 0.3141(4) 0.05816(11) 0.0294(6) Uani 1 1 d .
H20 H 0.3752 0.3751 0.0555 0.035 Uiso 1 1 calc R
C21 C 0.34274(10) 0.1590(3) 0.07359(12) 0.0273(6) Uani 1 1 d .
H21 H 0.3728 0.0900 0.0830 0.033 Uiso 1 1 calc R
C22 C 0.29126(10) 0.1109(3) 0.06468(12) 0.0264(6) Uani 1 1 d .
H22 H 0.2791 0.0022 0.0652 0.032 Uiso 1 1 calc R
C23 C 0.36599(10) 0.1735(3) 0.23075(12) 0.0249(6) Uani 1 1 d .
H23 H 0.4033 0.1903 0.2340 0.030 Uiso 1 1 calc R
C24 C 0.33939(10) 0.0469(3) 0.20292(12) 0.0252(6) Uani 1 1 d .
H24 H 0.3542 -0.0386 0.1814 0.030 Uiso 1 1 calc R
C25 C 0.28999(10) 0.0513(3) 0.21681(12) 0.0250(6) Uani 1 1 d .
H25 H 0.2638 -0.0306 0.2070 0.030 Uiso 1 1 calc R
C26 C 0.28670(10) 0.1793(3) 0.25490(12) 0.0250(6) Uani 1 1 d .
H26 H 0.2580 0.2015 0.2773 0.030 Uiso 1 1 calc R
C27 C 0.33362(10) 0.2541(3) 0.26415(12) 0.0231(6) Uani 1 1 d .
H27 H 0.3442 0.3363 0.2949 0.028 Uiso 1 1 calc R
C28 C 0.16367(9) 0.8887(3) 0.48116(11) 0.0225(5) Uani 1 1 d .
C29 C 0.20428(10) 0.9835(3) 0.47103(12) 0.0260(6) Uani 1 1 d .
H29 H 0.2017 1.0382 0.4338 0.031 Uiso 1 1 calc R
C30 C 0.24752(11) 0.9997(3) 0.51302(13) 0.0316(6) Uani 1 1 d .
H30 H 0.2741 1.0639 0.5041 0.038 Uiso 1 1 calc R
C31 C 0.25279(10) 0.9237(4) 0.56797(13) 0.0346(6) Uani 1 1 d .
H31 H 0.2826 0.9351 0.5970 0.042 Uiso 1 1 calc R
C32 C 0.21391(11) 0.8313(3) 0.57969(12) 0.0321(7) Uani 1 1 d .
H32 H 0.2170 0.7790 0.6175 0.038 Uiso 1 1 calc R
C33 C 0.17006(10) 0.8120(3) 0.53768(11) 0.0278(6) Uani 1 1 d .
H33 H 0.1440 0.7464 0.5472 0.033 Uiso 1 1 calc R
C34 C 0.07737(9) 0.7941(4) 0.45751(11) 0.0287(6) Uani 1 1 d .
H34 H 0.0802 0.8123 0.5022 0.034 Uiso 1 1 calc R
C35 C 0.08053(12) 0.6208(4) 0.44933(14) 0.0374(7) Uani 1 1 d .
H35A H 0.0780 0.5967 0.4060 0.056 Uiso 1 1 calc R
H35B H 0.0527 0.5710 0.4657 0.056 Uiso 1 1 calc R
H35C H 0.1129 0.5831 0.4710 0.056 Uiso 1 1 calc R
C36 C 0.02638(10) 0.8615(4) 0.42861(12) 0.0324(7) Uani 1 1 d .
H36A H 0.0011 0.8332 0.4547 0.039 Uiso 1 1 calc R
H36B H 0.0295 0.9749 0.4298 0.039 Uiso 1 1 calc R
C37 C 0.00508(9) 0.8156(4) 0.36368(11) 0.0272(6) Uani 1 1 d .
H37 H -0.0064 0.7064 0.3652 0.033 Uiso 1 1 calc R
C38 C -0.04173(10) 0.9107(4) 0.34090(13) 0.0348(7) Uani 1 1 d .
H38A H -0.0331 1.0203 0.3438 0.052 Uiso 1 1 calc R
H38B H -0.0680 0.8891 0.3658 0.052 Uiso 1 1 calc R
H38C H -0.0543 0.8842 0.2985 0.052 Uiso 1 1 calc R
C39 C 0.02484(9) 0.7323(3) 0.26831(12) 0.0230(5) Uani 1 1 d .
C40 C 0.01573(11) 0.5746(3) 0.27053(13) 0.0312(6) Uani 1 1 d .
H40 H 0.0228 0.5220 0.3083 0.037 Uiso 1 1 calc R
C41 C -0.00349(12) 0.4940(3) 0.21863(14) 0.0379(7) Uani 1 1 d .
H41 H -0.0094 0.3867 0.2209 0.045 Uiso 1 1 calc R
C42 C -0.01416(11) 0.5691(4) 0.16298(13) 0.0351(7) Uani 1 1 d .
H42 H -0.0279 0.5139 0.1274 0.042 Uiso 1 1 calc R
C43 C -0.00455(10) 0.7248(4) 0.16004(12) 0.0294(6) Uani 1 1 d .
H43 H -0.0109 0.7765 0.1221 0.035 Uiso 1 1 calc R
C44 C 0.01432(9) 0.8058(4) 0.21237(11) 0.0258(5) Uani 1 1 d .
H44 H 0.0202 0.9132 0.2099 0.031 Uiso 1 1 calc R
C45 C 0.13768(10) 0.7874(4) 0.25482(12) 0.0318(6) Uani 1 1 d .
H45 H 0.1154 0.7627 0.2156 0.038 Uiso 1 1 calc R
C46 C 0.17080(10) 0.9124(4) 0.26464(13) 0.0327(7) Uani 1 1 d .
H46 H 0.1764 0.9909 0.2336 0.039 Uiso 1 1 calc R
C47 C 0.20005(10) 0.8951(4) 0.32237(13) 0.0319(7) Uani 1 1 d .
H47 H 0.2304 0.9579 0.3389 0.038 Uiso 1 1 calc R
C48 C 0.18517(10) 0.7576(3) 0.34758(13) 0.0311(7) Uani 1 1 d .
H48 H 0.2031 0.7073 0.3853 0.037 Uiso 1 1 calc R
C49 C 0.14642(11) 0.6907(3) 0.30617(14) 0.0330(7) Uani 1 1 d .
H49 H 0.1320 0.5856 0.3094 0.040 Uiso 1 1 calc R
C50 C 0.12150(12) 1.2244(3) 0.38197(14) 0.0354(7) Uani 1 1 d .
H50 H 0.1408 1.2582 0.4219 0.042 Uiso 1 1 calc R
C51 C 0.06928(12) 1.1973(3) 0.36925(18) 0.0430(8) Uani 1 1 d .
H51 H 0.0452 1.2083 0.3990 0.052 Uiso 1 1 calc R
C52 C 0.05567(12) 1.1757(4) 0.30759(17) 0.0439(8) Uani 1 1 d .
H52 H 0.0202 1.1717 0.2854 0.053 Uiso 1 1 calc R
C53 C 0.09878(14) 1.1864(3) 0.28075(15) 0.0416(8) Uani 1 1 d .
H53 H 0.0993 1.1942 0.2361 0.050 Uiso 1 1 calc R
C54 C 0.14003(12) 1.2194(3) 0.32708(14) 0.0358(7) Uani 1 1 d .
H54 H 0.1747 1.2514 0.3206 0.043 Uiso 1 1 calc R
C55 C 0.34859(14) 0.8026(6) 0.43173(18) 0.0592(11) Uani 1 1 d .
H55 H 0.3165 0.7736 0.4412 0.071 Uiso 1 1 calc R
C56 C 0.35299(14) 0.9316(5) 0.39594(16) 0.0531(9) Uani 1 1 d .
H56 H 0.3240 0.9913 0.3807 0.064 Uiso 1 1 calc R
C57 C 0.40010(15) 0.9717(4) 0.38291(15) 0.0489(9) Uani 1 1 d .
H57 H 0.4038 1.0602 0.3590 0.059 Uiso 1 1 calc R
C58 C 0.44069(13) 0.8846(4) 0.40426(16) 0.0489(9) Uani 1 1 d .
H58 H 0.4729 0.9113 0.3948 0.059 Uiso 1 1 calc R
C59 C 0.43596(15) 0.7595(4) 0.43909(17) 0.0518(9) Uani 1 1 d .
H59 H 0.4649 0.6995 0.4540 0.062 Uiso 1 1 calc R
C60 C 0.39005(16) 0.7191(4) 0.45290(17) 0.0545(10) Uani 1 1 d .
H60 H 0.3872 0.6316 0.4776 0.065 Uiso 1 1 calc R
C61 C 1.0000 0.8590(5) 1.0000 0.0381(10) Uani 1 2 d S
H61 H 1.0000 0.9682 1.0000 0.046 Uiso 1 2 calc SR
C62 C 0.95526(11) 0.7800(5) 0.98893(12) 0.0414(8) Uani 1 1 d .
H62 H 0.9242 0.8345 0.9814 0.050 Uiso 1 1 calc R
C63 C 0.95528(14) 0.6243(5) 0.98873(15) 0.0531(10) Uani 1 1 d .
H63 H 0.9242 0.5698 0.9807 0.064 Uiso 1 1 calc R
C64 C 1.0000 0.5450(6) 1.0000 0.0643(18) Uani 1 2 d S
H64 H 1.0000 0.4358 1.0000 0.077 Uiso 1 2 calc SR
N1 N 0.32546(7) 0.5226(2) 0.16559(9) 0.0192(4) Uani 1 1 d .
N2 N 0.22152(7) 0.3713(2) 0.15562(10) 0.0208(5) Uani 1 1 d .
N3 N 0.12032(8) 0.8781(3) 0.43760(9) 0.0221(5) Uani 1 1 d .
N4 N 0.04318(7) 0.8192(3) 0.32177(9) 0.0207(4) Uani 1 1 d .
Zr1 Zr 0.298587(8) 0.29801(2) 0.152250(10) 0.01597(6) Uani 1 1 d .
Zr2 Zr 0.111015(8) 0.94079(2) 0.342813(10) 0.01874(6) Uani 1 1 d .

loop_
_atom_site_aniso_label
_atom_site_aniso_U_11
_atom_site_aniso_U_22
_atom_site_aniso_U_33
_atom_site_aniso_U_23
_atom_site_aniso_U_13
_atom_site_aniso_U_12
C1 0.0259(13) 0.0169(12) 0.0193(13) -0.0039(10) 0.0010(10) -0.0020(10)
C2 0.0293(14) 0.0214(14) 0.0251(15) 0.0015(11) 0.0030(11) -0.0012(11)
C3 0.0452(17) 0.0262(15) 0.0299(15) 0.0023(11) 0.0059(13) -0.0041(12)
C4 0.0357(16) 0.0357(17) 0.0421(18) 0.0001(14) 0.0157(14) -0.0099(13)
C5 0.0248(14) 0.0369(17) 0.0449(18) -0.0009(14) 0.0088(13) -0.0059(13)
C6 0.0232(13) 0.0269(14) 0.0299(15) 0.0009(12) 0.0018(11) -0.0008(11)
C7 0.0250(13) 0.0179(13) 0.0215(13) -0.0025(10) 0.0002(10) 0.0021(10)
C8 0.0255(13) 0.0222(13) 0.0252(14) -0.0036(11) 0.0032(11) 0.0055(11)
C9 0.0216(12) 0.0232(13) 0.0245(14) -0.0034(11) 0.0044(10) 0.0019(10)
C10 0.0307(14) 0.0247(14) 0.0281(15) -0.0071(12) 0.0015(12) -0.0024(11)
C11 0.0276(14) 0.0235(14) 0.0370(16) -0.0015(12) -0.0005(12) 0.0052(12)
C12 0.0190(11) 0.0283(13) 0.0182(12) 0.0006(12) 0.0026(9) 0.0002(12)
C13 0.0205(13) 0.0305(14) 0.0243(14) 0.0002(11) 0.0012(11) 0.0051(11)
C14 0.0192(12) 0.0365(17) 0.0264(14) 0.0011(12) -0.0007(10) 0.0018(11)
C15 0.0209(13) 0.0422(17) 0.0275(15) -0.0042(13) 0.0019(11) -0.0064(12)
C16 0.0256(13) 0.0273(15) 0.0275(15) -0.0006(12) -0.0018(11) -0.0014(11)
C17 0.0200(12) 0.0266(14) 0.0244(14) 0.0040(11) -0.0012(10) 0.0013(11)
C18 0.0286(14) 0.0339(15) 0.0147(13) -0.0063(11) -0.0051(11) 0.0039(12)
C19 0.0353(15) 0.0294(14) 0.0114(12) -0.0001(11) 0.0007(11) 0.0024(12)
C20 0.0330(14) 0.0378(17) 0.0195(13) -0.0058(13) 0.0107(11) -0.0040(14)
C21 0.0277(14) 0.0315(15) 0.0232(14) -0.0082(12) 0.0052(11) 0.0056(12)
C22 0.0292(14) 0.0220(14) 0.0268(15) -0.0099(11) 0.0004(11) -0.0010(11)
C23 0.0197(12) 0.0273(14) 0.0254(14) 0.0071(11) -0.0032(11) -0.0021(10)
C24 0.0274(13) 0.0200(14) 0.0279(15) 0.0049(11) 0.0030(11) 0.0053(11)
C25 0.0250(13) 0.0201(14) 0.0273(15) 0.0054(11) -0.0034(11) -0.0011(11)
C26 0.0264(13) 0.0255(13) 0.0237(14) 0.0052(11) 0.0057(11) 0.0024(11)
C27 0.0264(13) 0.0211(14) 0.0188(13) 0.0010(10) -0.0052(10) -0.0022(10)
C28 0.0252(13) 0.0219(13) 0.0199(13) -0.0014(10) 0.0028(10) 0.0055(10)
C29 0.0264(13) 0.0288(15) 0.0221(14) -0.0012(11) 0.0019(11) 0.0025(11)
C30 0.0276(14) 0.0335(15) 0.0322(16) -0.0038(12) -0.0001(12) -0.0013(12)
C31 0.0303(14) 0.0340(16) 0.0340(15) -0.0026(13) -0.0120(11) 0.0038(13)
C32 0.0401(15) 0.0303(17) 0.0223(14) 0.0036(11) -0.0060(12) 0.0082(12)
C33 0.0294(13) 0.0306(14) 0.0216(13) 0.0018(12) -0.0018(10) -0.0005(13)
C34 0.0241(12) 0.0452(16) 0.0168(13) 0.0016(13) 0.0033(10) -0.0036(14)
C35 0.0405(17) 0.0404(18) 0.0299(16) 0.0104(14) 0.0009(13) -0.0157(14)
C36 0.0220(13) 0.0577(19) 0.0180(13) -0.0033(12) 0.0045(11) -0.0035(13)
C37 0.0200(11) 0.0393(16) 0.0221(13) -0.0035(12) 0.0032(10) -0.0066(12)
C38 0.0201(13) 0.054(2) 0.0298(15) -0.0102(14) 0.0026(11) -0.0002(13)
C39 0.0195(12) 0.0304(14) 0.0186(13) -0.0021(11) 0.0017(10) 0.0011(11)
C40 0.0397(16) 0.0272(14) 0.0243(15) 0.0018(12) -0.0025(12) 0.0037(12)
C41 0.0480(18) 0.0263(16) 0.0348(17) -0.0040(12) -0.0073(14) 0.0047(13)
C42 0.0349(16) 0.0447(18) 0.0239(16) -0.0106(13) -0.0008(12) 0.0080(14)
C43 0.0294(14) 0.0406(16) 0.0174(14) -0.0005(12) 0.0008(11) 0.0050(13)
C44 0.0241(12) 0.0290(13) 0.0236(13) 0.0021(12) 0.0019(10) 0.0049(13)
C45 0.0231(12) 0.0502(18) 0.0226(14) -0.0086(14) 0.0053(10) 0.0058(14)
C46 0.0284(14) 0.0449(18) 0.0275(14) 0.0029(13) 0.0125(11) 0.0059(13)
C47 0.0213(13) 0.0444(18) 0.0316(16) -0.0030(13) 0.0092(12) 0.0031(12)
C48 0.0263(13) 0.0408(18) 0.0268(15) 0.0014(12) 0.0062(11) 0.0145(12)
C49 0.0351(15) 0.0292(16) 0.0374(17) -0.0058(12) 0.0146(13) 0.0066(12)
C50 0.0440(17) 0.0221(14) 0.0376(18) -0.0011(13) -0.0008(14) 0.0057(13)
C51 0.0406(18) 0.0262(16) 0.067(2) 0.0005(15) 0.0218(17) 0.0103(13)
C52 0.0359(17) 0.0268(16) 0.062(2) 0.0040(15) -0.0133(16) 0.0093(13)
C53 0.066(2) 0.0233(16) 0.0311(17) 0.0074(13) -0.0054(16) -0.0013(15)
C54 0.0406(17) 0.0241(15) 0.0426(19) 0.0063(13) 0.0065(14) -0.0032(13)
C55 0.048(2) 0.074(3) 0.060(2) -0.033(3) 0.0229(17) -0.026(2)
C56 0.053(2) 0.053(2) 0.0446(19) -0.0201(19) -0.0180(16) 0.015(2)
C57 0.079(3) 0.0329(19) 0.0335(18) 0.0029(14) 0.0037(17) -0.0031(17)
C58 0.049(2) 0.052(2) 0.049(2) -0.0019(17) 0.0186(17) -0.0106(17)
C59 0.060(2) 0.046(2) 0.052(2) 0.0011(16) 0.0159(18) 0.0183(17)
C60 0.088(3) 0.0334(18) 0.049(2) 0.0013(16) 0.030(2) -0.0071(19)
C61 0.061(3) 0.036(2) 0.018(2) 0.000 0.0107(19) 0.000
C62 0.0329(15) 0.071(2) 0.0205(14) 0.0063(16) 0.0042(11) 0.0097(17)
C63 0.056(2) 0.075(3) 0.0331(19) -0.0108(18) 0.0229(16) -0.034(2)
C64 0.121(6) 0.037(3) 0.048(3) 0.000 0.057(4) 0.000
N1 0.0197(10) 0.0181(10) 0.0194(11) -0.0015(9) 0.0017(8) 0.0004(9)
N2 0.0170(10) 0.0217(11) 0.0228(11) -0.0038(9) 0.0007(9) 0.0019(9)
N3 0.0195(10) 0.0295(12) 0.0176(11) 0.0041(9) 0.0037(9) -0.0002(9)
N4 0.0198(10) 0.0264(12) 0.0159(10) -0.0024(9) 0.0027(8) 0.0005(9)
Zr1 0.01541(11) 0.01579(11) 0.01605(12) -0.00096(10) 0.00049(8) 0.00061(9)
Zr2 0.01774(11) 0.02177(13) 0.01652(12) 0.00201(10) 0.00212(9) 0.00186(10)

loop_
_atom_type_symbol
_atom_type_description
_atom_type_scat_dispersion_real
_atom_type_scat_dispersion_imag
_atom_type_scat_source
C C 0.0033 0.0016 'International Tables Vol C Tables 4.2.6.8 and 6.1.1.4'
H H 0.0000 0.0000 'International Tables Vol C Tables 4.2.6.8 and 6.1.1.4'
N N 0.0061 0.0033 'International Tables Vol C Tables 4.2.6.8 and 6.1.1.4'
Zr Zr -2.9673 0.5597 'International Tables Vol C Tables 4.2.6.8 and 6.1.1.4'

loop_
_geom_angle_atom_site_label_1
_geom_angle_atom_site_label_2
_geom_angle_atom_site_label_3
_geom_angle
_geom_angle_site_symmetry_1
_geom_angle_site_symmetry_3
C2 C1 C6 117.9(2) . .
C2 C1 N1 121.1(2) . .
C6 C1 N1 121.0(2) . .
C1 C2 C3 120.9(3) . .
C4 C3 C2 120.2(3) . .
C3 C4 C5 119.5(3) . .
C6 C5 C4 120.4(3) . .
C5 C6 C1 120.9(3) . .
N1 C7 C8 112.2(2) . .
N1 C7 C10 113.7(2) . .
C8 C7 C10 111.4(2) . .
C7 C8 C9 117.3(2) . .
N2 C9 C11 111.6(2) . .
N2 C9 C8 113.4(2) . .
C11 C9 C8 111.8(2) . .
N2 C12 C13 124.9(3) . .
N2 C12 C17 120.0(2) . .
C13 C12 C17 115.1(2) . .
C14 C13 C12 121.8(3) . .
C15 C14 C13 121.5(2) . .
C14 C15 C16 118.6(3) . .
C15 C16 C17 120.6(3) . .
C16 C17 C12 122.3(2) . .
C19 C18 C22 108.7(2) . .
C19 C18 Zr1 75.08(15) . .
C22 C18 Zr1 73.49(15) . .
C18 C19 C20 107.6(3) . .
C18 C19 Zr1 72.98(15) . .
C20 C19 Zr1 75.20(15) . .
C21 C20 C19 108.5(2) . .
C21 C20 Zr1 73.44(15) . .
C19 C20 Zr1 72.97(14) . .
C20 C21 C22 108.1(2) . .
C20 C21 Zr1 75.21(15) . .
C22 C21 Zr1 72.15(15) . .
C18 C22 C21 107.1(2) . .
C18 C22 Zr1 74.19(15) . .
C21 C22 Zr1 75.38(15) . .
C24 C23 C27 108.2(2) . .
C24 C23 Zr1 76.98(15) . .
C27 C23 Zr1 74.02(15) . .
C23 C24 C25 108.1(2) . .
C23 C24 Zr1 71.56(15) . .
C25 C24 Zr1 74.28(15) . .
C26 C25 C24 107.8(2) . .
C26 C25 Zr1 72.75(15) . .
C24 C25 Zr1 74.53(15) . .
C25 C26 C27 108.4(2) . .
C25 C26 Zr1 75.71(15) . .
C27 C26 Zr1 73.17(15) . .
C23 C27 C26 107.6(2) . .
C23 C27 Zr1 73.76(15) . .
C26 C27 Zr1 75.11(15) . .
N3 C28 C29 120.3(2) . .
N3 C28 C33 124.1(2) . .
C29 C28 C33 115.5(2) . .
C30 C29 C28 122.5(3) . .
C29 C30 C31 120.8(3) . .
C30 C31 C32 118.4(3) . .
C33 C32 C31 121.8(3) . .
C32 C33 C28 120.9(3) . .
N3 C34 C35 113.0(2) . .
N3 C34 C36 111.4(2) . .
C35 C34 C36 113.1(2) . .
C37 C36 C34 118.3(2) . .
N4 C37 C36 113.6(2) . .
N4 C37 C38 112.9(2) . .
C36 C37 C38 109.8(2) . .
C44 C39 C40 118.2(3) . .
C44 C39 N4 119.9(3) . .
C40 C39 N4 121.9(2) . .
C41 C40 C39 120.9(3) . .
C40 C41 C42 120.4(3) . .
C41 C42 C43 119.2(3) . .
C44 C43 C42 120.2(3) . .
C43 C44 C39 121.1(3) . .
C49 C45 C46 108.5(2) . .
C49 C45 Zr2 73.73(15) . .
C46 C45 Zr2 73.88(16) . .
C47 C46 C45 108.0(3) . .
C47 C46 Zr2 72.81(15) . .
C45 C46 Zr2 74.46(15) . .
C48 C47 C46 107.8(3) . .
C48 C47 Zr2 74.14(15) . .
C46 C47 Zr2 75.13(15) . .
C47 C48 C49 108.5(3) . .
C47 C48 Zr2 73.63(16) . .
C49 C48 Zr2 74.93(16) . .
C45 C49 C48 107.3(3) . .
C45 C49 Zr2 74.32(17) . .
C48 C49 Zr2 73.13(16) . .
C54 C50 C51 107.4(3) . .
C54 C50 Zr2 73.23(17) . .
C51 C50 Zr2 73.90(17) . .
C52 C51 C50 108.8(3) . .
C52 C51 Zr2 73.32(18) . .
C50 C51 Zr2 74.95(17) . .
C51 C52 C53 108.4(3) . .
C51 C52 Zr2 75.81(18) . .
C53 C52 Zr2 72.88(18) . .
C52 C53 C54 107.8(3) . .
C52 C53 Zr2 75.68(18) . .
C54 C53 Zr2 75.82(17) . .
C50 C54 C53 107.6(3) . .
C50 C54 Zr2 75.73(18) . .
C53 C54 Zr2 72.08(17) . .
C60 C55 C56 119.7(3) . .
C55 C56 C57 119.1(3) . .
C58 C57 C56 119.7(3) . .
C57 C58 C59 120.7(3) . .
C58 C59 C60 120.5(4) . .
C55 C60 C59 120.4(4) . .
C62 C61 C62 119.8(5) . 2_757
C63 C62 C61 120.1(3) . .
C62 C63 C64 120.2(3) . .
C63 C64 C63 119.6(5) 2_757 .
C1 N1 C7 110.17(19) . .
C1 N1 Zr1 126.58(16) . .
C7 N1 Zr1 123.24(15) . .
C12 N2 C9 114.7(2) . .
C12 N2 Zr1 128.86(17) . .
C9 N2 Zr1 116.47(15) . .
C28 N3 C34 114.9(2) . .
C28 N3 Zr2 128.33(16) . .
C34 N3 Zr2 116.18(15) . .
C39 N4 C37 109.43(19) . .
C39 N4 Zr2 128.73(15) . .
C37 N4 Zr2 121.84(16) . .
N1 Zr1 N2 91.62(8) . .
N1 Zr1 C22 134.13(9) . .
N2 Zr1 C22 104.95(8) . .
N1 Zr1 C18 113.55(9) . .
N2 Zr1 C18 82.24(8) . .
C22 Zr1 C18 32.32(9) . .
N1 Zr1 C23 96.26(9) . .
N2 Zr1 C23 132.41(9) . .
C22 Zr1 C23 102.54(9) . .
C18 Zr1 C23 134.48(9) . .
N1 Zr1 C27 86.30(8) . .
N2 Zr1 C27 102.37(8) . .
C22 Zr1 C27 129.14(9) . .
C18 Zr1 C27 159.66(9) . .
C23 Zr1 C27 32.22(9) . .
N1 Zr1 C21 110.63(9) . .
N2 Zr1 C21 134.79(8) . .
C22 Zr1 C21 32.47(9) . .
C18 Zr1 C21 53.05(9) . .
C23 Zr1 C21 85.21(9) . .
C27 Zr1 C21 117.38(9) . .
N1 Zr1 C19 83.63(9) . .
N2 Zr1 C19 93.85(8) . .
C22 Zr1 C19 53.35(9) . .
C18 Zr1 C19 31.94(9) . .
C23 Zr1 C19 133.62(9) . .
C27 Zr1 C19 161.13(8) . .
C21 Zr1 C19 52.72(9) . .
N1 Zr1 C26 109.70(8) . .
N2 Zr1 C26 80.52(8) . .
C22 Zr1 C26 115.03(9) . .
C18 Zr1 C26 133.60(9) . .
C23 Zr1 C26 52.64(8) . .
C27 Zr1 C26 31.71(9) . .
C21 Zr1 C26 123.58(9) . .
C19 Zr1 C26 165.53(9) . .
N1 Zr1 C20 82.49(9) . .
N2 Zr1 C20 125.62(9) . .
C22 Zr1 C20 52.95(9) . .
C18 Zr1 C20 52.62(9) . .
C23 Zr1 C20 101.95(9) . .
C27 Zr1 C20 130.78(9) . .
C21 Zr1 C20 31.35(10) . .
C19 Zr1 C20 31.82(9) . .
C26 Zr1 C20 151.79(9) . .
N1 Zr1 C25 138.44(8) . .
N2 Zr1 C25 93.15(8) . .
C22 Zr1 C25 83.91(9) . .
C18 Zr1 C25 108.00(9) . .
C23 Zr1 C25 52.23(8) . .
C27 Zr1 C25 52.38(8) . .
C21 Zr1 C25 94.59(9) . .
C19 Zr1 C25 137.03(9) . .
C26 Zr1 C25 31.54(8) . .
C20 Zr1 C25 125.73(10) . .
N1 Zr1 C24 127.50(9) . .
N2 Zr1 C24 124.33(8) . .
C22 Zr1 C24 76.82(9) . .
C18 Zr1 C24 108.60(9) . .
C23 Zr1 C24 31.46(9) . .
C27 Zr1 C24 52.36(8) . .
C21 Zr1 C24 72.30(9) . .
C19 Zr1 C24 124.45(9) . .
C26 Zr1 C24 51.96(8) . .
C20 Zr1 C24 100.21(9) . .
C25 Zr1 C24 31.18(8) . .
N4 Zr2 N3 93.07(8) . .
N4 Zr2 C47 133.70(9) . .
N3 Zr2 C47 99.83(9) . .
N4 Zr2 C48 109.79(10) . .
N3 Zr2 C48 80.33(9) . .
C47 Zr2 C48 32.24(10) . .
N4 Zr2 C49 81.43(9) . .
N3 Zr2 C49 96.14(9) . .
C47 Zr2 C49 53.21(10) . .
C48 Zr2 C49 31.94(10) . .
N4 Zr2 C53 105.71(10) . .
N3 Zr2 C53 136.99(10) . .
C47 Zr2 C53 94.48(11) . .
C48 Zr2 C53 125.77(11) . .
C49 Zr2 C53 124.33(11) . .
N4 Zr2 C46 114.43(9) . .
N3 Zr2 C46 130.92(9) . .
C47 Zr2 C46 32.06(9) . .
C48 Zr2 C46 52.94(10) . .
C49 Zr2 C46 52.90(10) . .
C53 Zr2 C46 75.56(11) . .
N4 Zr2 C45 84.40(9) . .
N3 Zr2 C45 127.92(10) . .
C47 Zr2 C45 52.84(9) . .
C48 Zr2 C45 52.72(9) . .
C49 Zr2 C45 31.95(10) . .
C53 Zr2 C45 92.76(11) . .
C46 Zr2 C45 31.67(10) . .
N4 Zr2 C52 83.97(10) . .
N3 Zr2 C52 118.10(10) . .
C47 Zr2 C52 125.72(11) . .
C48 Zr2 C52 157.15(11) . .
C49 Zr2 C52 143.37(11) . .
C53 Zr2 C52 31.44(11) . .
C46 Zr2 C52 105.14(11) . .
C45 Zr2 C52 113.34(11) . .
N4 Zr2 C54 135.47(9) . .
N3 Zr2 C54 112.26(9) . .
C47 Zr2 C54 79.09(10) . .
C48 Zr2 C54 110.16(10) . .
C49 Zr2 C54 128.25(10) . .
C53 Zr2 C54 32.10(10) . .
C46 Zr2 C54 76.36(10) . .
C45 Zr2 C54 104.93(11) . .
C52 Zr2 C54 52.07(11) . .
N4 Zr2 C51 95.47(10) . .
N3 Zr2 C51 88.96(10) . .
C47 Zr2 C51 128.76(10) . .
C48 Zr2 C51 152.92(11) . .
C49 Zr2 C51 174.15(11) . .
C53 Zr2 C51 51.64(12) . .
C46 Zr2 C51 125.04(11) . .
C45 Zr2 C51 143.12(11) . .
C52 Zr2 C51 30.87(11) . .
C54 Zr2 C51 51.45(10) . .
N4 Zr2 C50 126.53(9) . .
N3 Zr2 C50 85.51(9) . .
C47 Zr2 C50 98.85(10) . .
C48 Zr2 C50 122.45(10) . .
C49 Zr2 C50 151.95(10) . .
C53 Zr2 C50 52.14(10) . .
C46 Zr2 C50 105.82(10) . .
C45 Zr2 C50 135.82(10) . .
C52 Zr2 C50 51.64(11) . .
C54 Zr2 C50 31.04(10) . .
C51 Zr2 C50 31.15(10) . .

loop_
_geom_bond_atom_site_label_1
_geom_bond_atom_site_label_2
_geom_bond_distance
_geom_bond_site_symmetry_2
C1 C2 1.396(4) .
C1 C6 1.399(4) .
C1 N1 1.421(3) .
C2 C3 1.382(4) .
C3 C4 1.379(4) .
C4 C5 1.386(4) .
C5 C6 1.373(4) .
C7 N1 1.489(3) .
C7 C8 1.516(4) .
C7 C10 1.532(4) .
C8 C9 1.531(4) .
C9 N2 1.475(3) .
C9 C11 1.540(4) .
C12 N2 1.392(3) .
C12 C13 1.417(4) .
C12 C17 1.419(4) .
C13 C14 1.377(4) .
C14 C15 1.374(4) .
C15 C16 1.388(4) .
C16 C17 1.378(4) .
C18 C19 1.402(4) .
C18 C22 1.408(4) .
C18 Zr1 2.534(3) .
C19 C20 1.412(4) .
C19 Zr1 2.561(3) .
C20 C21 1.394(4) .
C20 Zr1 2.590(3) .
C21 C22 1.424(4) .
C21 Zr1 2.567(3) .
C22 Zr1 2.525(3) .
C23 C24 1.402(4) .
C23 C27 1.415(4) .
C23 Zr1 2.548(3) .
C24 C25 1.406(4) .
C24 Zr1 2.617(3) .
C25 C26 1.411(4) .
C25 Zr1 2.614(3) .
C26 C27 1.401(4) .
C26 Zr1 2.576(3) .
C27 Zr1 2.551(3) .
C28 N3 1.394(3) .
C28 C29 1.411(4) .
C28 C33 1.412(4) .
C29 C30 1.376(4) .
C30 C31 1.379(4) .
C31 C32 1.373(4) .
C32 C33 1.391(4) .
C34 N3 1.489(3) .
C34 C35 1.522(5) .
C34 C36 1.531(4) .
C36 C37 1.523(4) .
C37 N4 1.489(3) .
C37 C38 1.521(4) .
C39 C44 1.390(4) .
C39 C40 1.396(4) .
C39 N4 1.431(3) .
C40 C41 1.381(4) .
C41 C42 1.391(4) .
C42 C43 1.382(4) .
C43 C44 1.388(4) .
C45 C49 1.410(4) .
C45 C46 1.398(4) .
C45 Zr2 2.565(3) .
C46 C47 1.405(4) .
C46 Zr2 2.558(3) .
C47 C48 1.406(4) .
C47 Zr2 2.529(3) .
C48 C49 1.401(4) .
C48 Zr2 2.535(3) .
C49 Zr2 2.558(3) .
C50 C54 1.392(4) .
C50 C51 1.402(5) .
C50 Zr2 2.617(3) .
C51 C52 1.378(5) .
C51 Zr2 2.604(3) .
C52 C53 1.385(5) .
C52 Zr2 2.573(3) .
C53 C54 1.417(4) .
C53 Zr2 2.538(3) .
C54 Zr2 2.586(3) .
C55 C60 1.348(6) .
C55 C56 1.392(6) .
C56 C57 1.383(5) .
C57 C58 1.348(5) .
C58 C59 1.354(5) .
C59 C60 1.360(5) .
C61 C62 1.369(4) .
C61 C62 1.369(4) 2_757
C62 C63 1.354(6) .
C63 C64 1.370(5) .
C64 C63 1.370(5) 2_757
N1 Zr1 2.087(2) .
N2 Zr1 2.173(2) .
N3 Zr2 2.158(2) .
N4 Zr2 2.090(2) .

loop_
_geom_torsion_atom_site_label_1
_geom_torsion_atom_site_label_2
_geom_torsion_atom_site_label_3
_geom_torsion_atom_site_label_4
_geom_torsion
_geom_torsion_site_symmetry_1
_geom_torsion_site_symmetry_4
C6 C1 C2 C3 4.3(4) . .
N1 C1 C2 C3 -173.9(2) . .
C1 C2 C3 C4 -2.0(4) . .
C2 C3 C4 C5 -1.9(5) . .
C3 C4 C5 C6 3.4(5) . .
C4 C5 C6 C1 -0.9(4) . .
C2 C1 C6 C5 -2.9(4) . .
N1 C1 C6 C5 175.3(3) . .
N1 C7 C8 C9 -50.4(3) . .
C10 C7 C8 C9 -179.1(2) . .
C7 C8 C9 N2 79.6(3) . .
C7 C8 C9 C11 -47.7(3) . .
N2 C12 C13 C14 -178.6(2) . .
C17 C12 C13 C14 1.0(4) . .
C12 C13 C14 C15 -0.6(4) . .
C13 C14 C15 C16 -0.1(4) . .
C14 C15 C16 C17 0.2(4) . .
C15 C16 C17 C12 0.4(4) . .
N2 C12 C17 C16 178.7(2) . .
C13 C12 C17 C16 -1.0(4) . .
C22 C18 C19 C20 1.4(3) . .
Zr1 C18 C19 C20 67.83(18) . .
C22 C18 C19 Zr1 -66.39(18) . .
C18 C19 C20 C21 -0.9(3) . .
Zr1 C19 C20 C21 65.38(18) . .
C18 C19 C20 Zr1 -66.33(18) . .
C19 C20 C21 C22 0.1(3) . .
Zr1 C20 C21 C22 65.18(18) . .
C19 C20 C21 Zr1 -65.08(18) . .
C19 C18 C22 C21 -1.4(3) . .
Zr1 C18 C22 C21 -68.80(18) . .
C19 C18 C22 Zr1 67.43(18) . .
C20 C21 C22 C18 0.8(3) . .
Zr1 C21 C22 C18 67.98(18) . .
C20 C21 C22 Zr1 -67.21(19) . .
C27 C23 C24 C25 2.3(3) . .
Zr1 C23 C24 C25 -65.83(19) . .
C27 C23 C24 Zr1 68.08(18) . .
C23 C24 C25 C26 -1.6(3) . .
Zr1 C24 C25 C26 -65.69(19) . .
C23 C24 C25 Zr1 64.04(19) . .
C24 C25 C26 C27 0.4(3) . .
Zr1 C25 C26 C27 -66.47(18) . .
C24 C25 C26 Zr1 66.88(19) . .
C24 C23 C27 C26 -2.0(3) . .
Zr1 C23 C27 C26 68.11(18) . .
C24 C23 C27 Zr1 -70.09(18) . .
C25 C26 C27 C23 1.0(3) . .
Zr1 C26 C27 C23 -67.19(18) . .
C25 C26 C27 Zr1 68.16(19) . .
N3 C28 C29 C30 178.9(2) . .
C33 C28 C29 C30 0.5(4) . .
C28 C29 C30 C31 -0.7(4) . .
C29 C30 C31 C32 0.2(4) . .
C30 C31 C32 C33 0.5(4) . .
C31 C32 C33 C28 -0.6(4) . .
N3 C28 C33 C32 -178.2(3) . .
C29 C28 C33 C32 0.1(4) . .
N3 C34 C36 C37 80.3(3) . .
C35 C34 C36 C37 -48.2(3) . .
C34 C36 C37 N4 -44.9(4) . .
C34 C36 C37 C38 -172.4(3) . .
C44 C39 C40 C41 -0.4(4) . .
N4 C39 C40 C41 177.9(3) . .
C39 C40 C41 C42 0.0(5) . .
C40 C41 C42 C43 1.1(5) . .
C41 C42 C43 C44 -1.6(4) . .
C42 C43 C44 C39 1.2(4) . .
C40 C39 C44 C43 -0.2(4) . .
N4 C39 C44 C43 -178.6(2) . .
C49 C45 C46 C47 -0.5(3) . .
Zr2 C45 C46 C47 65.63(19) . .
C49 C45 C46 Zr2 -66.17(19) . .
C45 C46 C47 C48 0.8(3) . .
Zr2 C46 C47 C48 67.54(18) . .
C45 C46 C47 Zr2 -66.73(19) . .
C46 C47 C48 C49 -0.8(3) . .
Zr2 C47 C48 C49 67.43(19) . .
C46 C47 C48 Zr2 -68.21(19) . .
C46 C45 C49 C48 0.1(3) . .
Zr2 C45 C49 C48 -66.21(18) . .
C46 C45 C49 Zr2 66.3(2) . .
C47 C48 C49 C45 0.5(3) . .
Zr2 C48 C49 C45 67.02(19) . .
C47 C48 C49 Zr2 -66.56(18) . .
C54 C50 C51 C52 0.0(3) . .
Zr2 C50 C51 C52 -66.1(2) . .
C54 C50 C51 Zr2 66.1(2) . .
C50 C51 C52 C53 0.9(4) . .
Zr2 C51 C52 C53 -66.2(2) . .
C50 C51 C52 Zr2 67.1(2) . .
C51 C52 C53 C54 -1.5(4) . .
Zr2 C52 C53 C54 -69.7(2) . .
C51 C52 C53 Zr2 68.1(2) . .
C51 C50 C54 C53 -1.0(3) . .
Zr2 C50 C54 C53 65.6(2) . .
C51 C50 C54 Zr2 -66.5(2) . .
C52 C53 C54 C50 1.5(3) . .
Zr2 C53 C54 C50 -68.0(2) . .
C52 C53 C54 Zr2 69.6(2) . .
C60 C55 C56 C57 -0.1(5) . .
C55 C56 C57 C58 0.9(5) . .
C56 C57 C58 C59 -1.0(5) . .
C57 C58 C59 C60 0.3(6) . .
C56 C55 C60 C59 -0.5(6) . .
C58 C59 C60 C55 0.4(6) . .
C62 C61 C62 C63 -0.2(2) 2_757 .
C61 C62 C63 C64 0.4(4) . .
C62 C63 C64 C63 -0.2(2) . 2_757
C2 C1 N1 C7 -78.2(3) . .
C6 C1 N1 C7 103.7(3) . .
C2 C1 N1 Zr1 100.5(3) . .
C6 C1 N1 Zr1 -77.7(3) . .
C8 C7 N1 C1 164.6(2) . .
C10 C7 N1 C1 -67.9(3) . .
C8 C7 N1 Zr1 -14.1(3) . .
C10 C7 N1 Zr1 113.4(2) . .
C13 C12 N2 C9 8.5(3) . .
C17 C12 N2 C9 -171.2(2) . .
C13 C12 N2 Zr1 -170.23(19) . .
C17 C12 N2 Zr1 10.1(3) . .
C11 C9 N2 C12 -85.3(2) . .
C8 C9 N2 C12 147.3(2) . .
C11 C9 N2 Zr1 93.6(2) . .
C8 C9 N2 Zr1 -33.8(3) . .
C29 C28 N3 C34 -171.0(2) . .
C33 C28 N3 C34 7.2(4) . .
C29 C28 N3 Zr2 17.8(3) . .
C33 C28 N3 Zr2 -164.0(2) . .
C35 C34 N3 C28 -85.0(3) . .
C36 C34 N3 C28 146.4(2) . .
C35 C34 N3 Zr2 87.2(2) . .
C36 C34 N3 Zr2 -41.3(3) . .
C44 C39 N4 C37 115.0(3) . .
C40 C39 N4 C37 -63.3(3) . .
C44 C39 N4 Zr2 -63.9(3) . .
C40 C39 N4 Zr2 117.9(3) . .
C36 C37 N4 C39 162.6(3) . .
C38 C37 N4 C39 -71.5(3) . .
C36 C37 N4 Zr2 -18.4(3) . .
C38 C37 N4 Zr2 107.5(2) . .
C1 N1 Zr1 N2 -138.7(2) . .
C7 N1 Zr1 N2 39.79(19) . .
C1 N1 Zr1 C22 -25.9(2) . .
C7 N1 Zr1 C22 152.55(17) . .
C1 N1 Zr1 C18 -56.5(2) . .
C7 N1 Zr1 C18 122.04(18) . .
C1 N1 Zr1 C23 88.3(2) . .
C7 N1 Zr1 C23 -93.19(19) . .
C1 N1 Zr1 C27 119.0(2) . .
C7 N1 Zr1 C27 -62.51(19) . .
C1 N1 Zr1 C21 1.1(2) . .
C7 N1 Zr1 C21 179.59(17) . .
C1 N1 Zr1 C19 -45.0(2) . .
C7 N1 Zr1 C19 133.48(19) . .
C1 N1 Zr1 C26 140.8(2) . .
C7 N1 Zr1 C26 -40.7(2) . .
C1 N1 Zr1 C20 -13.0(2) . .
C7 N1 Zr1 C20 165.52(19) . .
C1 N1 Zr1 C25 124.7(2) . .
C7 N1 Zr1 C25 -56.8(2) . .
C1 N1 Zr1 C24 84.2(2) . .
C7 N1 Zr1 C24 -97.34(19) . .
C12 N2 Zr1 N1 165.1(2) . .
C9 N2 Zr1 N1 -13.54(17) . .
C12 N2 Zr1 C22 28.4(2) . .
C9 N2 Zr1 C22 -150.30(17) . .
C12 N2 Zr1 C18 51.6(2) . .
C9 N2 Zr1 C18 -127.09(18) . .
C12 N2 Zr1 C23 -94.9(2) . .
C9 N2 Zr1 C23 86.47(19) . .
C12 N2 Zr1 C27 -108.3(2) . .
C9 N2 Zr1 C27 73.03(18) . .
C12 N2 Zr1 C21 43.5(3) . .
C9 N2 Zr1 C21 -135.20(17) . .
C12 N2 Zr1 C19 81.4(2) . .
C9 N2 Zr1 C19 -97.26(18) . .
C12 N2 Zr1 C26 -85.2(2) . .
C9 N2 Zr1 C26 96.16(18) . .
C12 N2 Zr1 C20 83.2(2) . .
C9 N2 Zr1 C20 -95.46(19) . .
C12 N2 Zr1 C25 -56.2(2) . .
C9 N2 Zr1 C25 125.16(17) . .
C12 N2 Zr1 C24 -55.7(2) . .
C9 N2 Zr1 C24 125.64(17) . .
C18 C22 Zr1 N1 -60.5(2) . .
C21 C22 Zr1 N1 52.4(2) . .
C18 C22 Zr1 N2 46.91(18) . .
C21 C22 Zr1 N2 159.85(16) . .
C21 C22 Zr1 C18 112.9(2) . .
C18 C22 Zr1 C23 -172.34(16) . .
C21 C22 Zr1 C23 -59.40(18) . .
C18 C22 Zr1 C27 167.12(15) . .
C21 C22 Zr1 C27 -79.94(19) . .
C18 C22 Zr1 C21 -112.9(2) . .
C18 C22 Zr1 C19 -36.66(15) . .
C21 C22 Zr1 C19 76.28(17) . .
C18 C22 Zr1 C26 133.27(16) . .
C21 C22 Zr1 C26 -113.79(17) . .
C18 C22 Zr1 C20 -76.72(18) . .
C21 C22 Zr1 C20 36.22(16) . .
C18 C22 Zr1 C25 138.56(17) . .
C21 C22 Zr1 C25 -108.50(17) . .
C18 C22 Zr1 C24 169.39(18) . .
C21 C22 Zr1 C24 -77.67(17) . .
C19 C18 Zr1 N1 21.89(18) . .
C22 C18 Zr1 N1 137.02(16) . .
C19 C18 Zr1 N2 110.27(16) . .
C22 C18 Zr1 N2 -134.59(17) . .
C19 C18 Zr1 C22 -115.1(2) . .
C19 C18 Zr1 C23 -104.63(18) . .
C22 C18 Zr1 C23 10.5(2) . .
C19 C18 Zr1 C27 -145.0(2) . .
C22 C18 Zr1 C27 -29.8(3) . .
C19 C18 Zr1 C21 -76.92(17) . .
C22 C18 Zr1 C21 38.21(16) . .
C22 C18 Zr1 C19 115.1(2) . .
C19 C18 Zr1 C26 179.22(15) . .
C22 C18 Zr1 C26 -65.6(2) . .
C19 C18 Zr1 C20 -37.28(16) . .
C22 C18 Zr1 C20 77.85(18) . .
C19 C18 Zr1 C25 -158.92(15) . .
C22 C18 Zr1 C25 -43.79(18) . .
C19 C18 Zr1 C24 -126.04(16) . .
C22 C18 Zr1 C24 -10.90(18) . .
C24 C23 Zr1 N1 -173.69(15) . .
C27 C23 Zr1 N1 72.79(15) . .
C24 C23 Zr1 N2 88.33(18) . .
C27 C23 Zr1 N2 -25.2(2) . .
C24 C23 Zr1 C22 -35.79(17) . .
C27 C23 Zr1 C22 -149.31(15) . .
C24 C23 Zr1 C18 -41.5(2) . .
C27 C23 Zr1 C18 -155.04(15) . .
C24 C23 Zr1 C27 113.5(2) . .
C24 C23 Zr1 C21 -63.42(16) . .
C27 C23 Zr1 C21 -176.93(16) . .
C24 C23 Zr1 C19 -86.53(18) . .
C27 C23 Zr1 C19 159.95(14) . .
C24 C23 Zr1 C26 76.26(17) . .
C27 C23 Zr1 C26 -37.25(15) . .
C24 C23 Zr1 C20 -90.08(16) . .
C27 C23 Zr1 C20 156.41(15) . .
C24 C23 Zr1 C25 36.16(15) . .
C27 C23 Zr1 C25 -77.35(16) . .
C27 C23 Zr1 C24 -113.5(2) . .
C23 C27 Zr1 N1 -107.92(16) . .
C26 C27 Zr1 N1 138.34(16) . .
C23 C27 Zr1 N2 161.23(15) . .
C26 C27 Zr1 N2 47.48(17) . .
C23 C27 Zr1 C22 39.97(19) . .
C26 C27 Zr1 C22 -73.78(18) . .
C23 C27 Zr1 C18 60.0(3) . .
C26 C27 Zr1 C18 -53.7(3) . .
C26 C27 Zr1 C23 -113.7(2) . .
C23 C27 Zr1 C21 3.44(18) . .
C26 C27 Zr1 C21 -110.30(16) . .
C23 C27 Zr1 C19 -50.1(3) . .
C26 C27 Zr1 C19 -163.9(2) . .
C23 C27 Zr1 C26 113.7(2) . .
C23 C27 Zr1 C20 -31.1(2) . .
C26 C27 Zr1 C20 -144.88(16) . .
C23 C27 Zr1 C25 76.86(16) . .
C26 C27 Zr1 C25 -36.89(15) . .
C23 C27 Zr1 C24 37.18(15) . .
C26 C27 Zr1 C24 -76.57(17) . .
C20 C21 Zr1 N1 -27.58(18) . .
C22 C21 Zr1 N1 -142.58(16) . .
C20 C21 Zr1 N2 87.03(19) . .
C22 C21 Zr1 N2 -28.0(2) . .
C20 C21 Zr1 C22 115.0(2) . .
C20 C21 Zr1 C18 76.96(18) . .
C22 C21 Zr1 C18 -38.04(16) . .
C20 C21 Zr1 C23 -122.48(17) . .
C22 C21 Zr1 C23 122.52(17) . .
C20 C21 Zr1 C27 -124.32(16) . .
C22 C21 Zr1 C27 120.68(16) . .
C20 C21 Zr1 C19 36.59(16) . .
C22 C21 Zr1 C19 -78.40(18) . .
C20 C21 Zr1 C26 -160.60(15) . .
C22 C21 Zr1 C26 84.40(18) . .
C22 C21 Zr1 C20 -115.0(2) . .
C20 C21 Zr1 C25 -173.92(16) . .
C22 C21 Zr1 C25 71.08(17) . .
C20 C21 Zr1 C24 -151.81(18) . .
C22 C21 Zr1 C24 93.19(17) . .
C18 C19 Zr1 N1 -159.89(17) . .
C20 C19 Zr1 N1 86.01(18) . .
C18 C19 Zr1 N2 -68.68(16) . .
C20 C19 Zr1 N2 177.22(18) . .
C18 C19 Zr1 C22 37.11(15) . .
C20 C19 Zr1 C22 -76.99(19) . .
C20 C19 Zr1 C18 -114.1(2) . .
C18 C19 Zr1 C23 107.52(17) . .
C20 C19 Zr1 C23 -6.6(2) . .
C18 C19 Zr1 C27 141.9(2) . .
C20 C19 Zr1 C27 27.8(4) . .
C18 C19 Zr1 C21 78.06(18) . .
C20 C19 Zr1 C21 -36.04(17) . .
C18 C19 Zr1 C26 -2.3(4) . .
C20 C19 Zr1 C26 -116.4(4) . .
C18 C19 Zr1 C20 114.1(2) . .
C18 C19 Zr1 C25 30.1(2) . .
C20 C19 Zr1 C25 -84.0(2) . .
C18 C19 Zr1 C24 68.34(18) . .
C20 C19 Zr1 C24 -45.8(2) . .
C25 C26 Zr1 N1 -159.43(15) . .
C27 C26 Zr1 N1 -44.80(17) . .
C25 C26 Zr1 N2 112.25(16) . .
C27 C26 Zr1 N2 -133.12(16) . .
C25 C26 Zr1 C22 10.09(18) . .
C27 C26 Zr1 C22 124.72(16) . .
C25 C26 Zr1 C18 42.6(2) . .
C27 C26 Zr1 C18 157.24(15) . .
C25 C26 Zr1 C23 -76.75(17) . .
C27 C26 Zr1 C23 37.88(15) . .
C25 C26 Zr1 C27 -114.6(2) . .
C25 C26 Zr1 C21 -26.04(19) . .
C27 C26 Zr1 C21 88.59(17) . .
C25 C26 Zr1 C19 44.3(4) . .
C27 C26 Zr1 C19 158.9(3) . .
C25 C26 Zr1 C20 -47.5(3) . .
C27 C26 Zr1 C20 67.1(3) . .
C27 C26 Zr1 C25 114.6(2) . .
C25 C26 Zr1 C24 -36.69(15) . .
C27 C26 Zr1 C24 77.94(17) . .
C21 C20 Zr1 N1 154.09(17) . .
C19 C20 Zr1 N1 -90.01(18) . .
C21 C20 Zr1 N2 -119.31(17) . .
C19 C20 Zr1 N2 -3.4(2) . .
C21 C20 Zr1 C22 -37.56(16) . .
C19 C20 Zr1 C22 78.34(18) . .
C21 C20 Zr1 C18 -78.47(18) . .
C19 C20 Zr1 C18 37.43(17) . .
C21 C20 Zr1 C23 59.24(17) . .
C19 C20 Zr1 C23 175.14(17) . .
C21 C20 Zr1 C27 75.60(19) . .
C19 C20 Zr1 C27 -168.50(15) . .
C19 C20 Zr1 C21 115.9(2) . .
C21 C20 Zr1 C19 -115.9(2) . .
C21 C20 Zr1 C26 35.8(3) . .
C19 C20 Zr1 C26 151.73(18) . .
C21 C20 Zr1 C25 7.5(2) . .
C19 C20 Zr1 C25 123.38(17) . .
C21 C20 Zr1 C24 27.21(17) . .
C19 C20 Zr1 C24 143.11(17) . .
C26 C25 Zr1 N1 29.9(2) . .
C24 C25 Zr1 N1 -84.75(19) . .
C26 C25 Zr1 N2 -66.11(16) . .
C24 C25 Zr1 N2 179.24(16) . .
C26 C25 Zr1 C22 -170.81(16) . .
C24 C25 Zr1 C22 74.53(17) . .
C26 C25 Zr1 C18 -148.97(15) . .
C24 C25 Zr1 C18 96.37(17) . .
C26 C25 Zr1 C23 78.16(17) . .
C24 C25 Zr1 C23 -36.50(16) . .
C26 C25 Zr1 C27 37.10(15) . .
C24 C25 Zr1 C27 -77.55(17) . .
C26 C25 Zr1 C21 158.48(16) . .
C24 C25 Zr1 C21 43.82(17) . .
C26 C25 Zr1 C19 -165.18(15) . .
C24 C25 Zr1 C19 80.16(19) . .
C24 C25 Zr1 C26 -114.7(2) . .
C26 C25 Zr1 C20 154.58(15) . .
C24 C25 Zr1 C20 39.9(2) . .
C26 C25 Zr1 C24 114.7(2) . .
C23 C24 Zr1 N1 7.91(19) . .
C25 C24 Zr1 N1 123.63(16) . .
C23 C24 Zr1 N2 -116.65(16) . .
C25 C24 Zr1 N2 -0.92(19) . .
C23 C24 Zr1 C22 144.10(17) . .
C25 C24 Zr1 C22 -100.18(17) . .
C23 C24 Zr1 C18 150.06(16) . .
C25 C24 Zr1 C18 -94.22(17) . .
C25 C24 Zr1 C23 115.7(2) . .
C23 C24 Zr1 C27 -38.12(15) . .
C25 C24 Zr1 C27 77.60(17) . .
C23 C24 Zr1 C21 110.70(17) . .
C25 C24 Zr1 C21 -133.58(18) . .
C23 C24 Zr1 C19 118.81(17) . .
C25 C24 Zr1 C19 -125.47(16) . .
C23 C24 Zr1 C26 -78.60(17) . .
C25 C24 Zr1 C26 37.12(16) . .
C23 C24 Zr1 C20 96.24(17) . .
C25 C24 Zr1 C20 -148.04(16) . .
C23 C24 Zr1 C25 -115.7(2) . .
C39 N4 Zr2 N3 -142.7(2) . .
C37 N4 Zr2 N3 38.5(2) . .
C39 N4 Zr2 C47 -36.0(3) . .
C37 N4 Zr2 C47 145.24(19) . .
C39 N4 Zr2 C48 -61.9(2) . .
C37 N4 Zr2 C48 119.3(2) . .
C39 N4 Zr2 C49 -47.0(2) . .
C37 N4 Zr2 C49 134.3(2) . .
C39 N4 Zr2 C53 76.4(2) . .
C37 N4 Zr2 C53 -102.4(2) . .
C39 N4 Zr2 C46 -4.6(2) . .
C37 N4 Zr2 C46 176.66(19) . .
C39 N4 Zr2 C45 -14.9(2) . .
C37 N4 Zr2 C45 166.3(2) . .
C39 N4 Zr2 C52 99.3(2) . .
C37 N4 Zr2 C52 -79.4(2) . .
C39 N4 Zr2 C54 90.7(2) . .
C37 N4 Zr2 C54 -88.0(2) . .
C39 N4 Zr2 C51 128.0(2) . .
C37 N4 Zr2 C51 -50.7(2) . .
C39 N4 Zr2 C50 130.6(2) . .
C37 N4 Zr2 C50 -48.2(2) . .
C28 N3 Zr2 N4 164.5(2) . .
C34 N3 Zr2 N4 -6.6(2) . .
C28 N3 Zr2 C47 29.1(2) . .
C34 N3 Zr2 C47 -141.9(2) . .
C28 N3 Zr2 C48 54.9(2) . .
C34 N3 Zr2 C48 -116.1(2) . .
C28 N3 Zr2 C49 82.8(2) . .
C34 N3 Zr2 C49 -88.3(2) . .
C28 N3 Zr2 C53 -78.4(3) . .
C34 N3 Zr2 C53 110.5(2) . .
C28 N3 Zr2 C46 38.0(3) . .
C34 N3 Zr2 C46 -133.1(2) . .
C28 N3 Zr2 C45 79.2(2) . .
C34 N3 Zr2 C45 -91.9(2) . .
C28 N3 Zr2 C52 -110.7(2) . .
C34 N3 Zr2 C52 78.2(2) . .
C28 N3 Zr2 C54 -53.0(2) . .
C34 N3 Zr2 C54 135.9(2) . .
C28 N3 Zr2 C51 -100.1(2) . .
C34 N3 Zr2 C51 88.8(2) . .
C28 N3 Zr2 C50 -69.1(2) . .
C34 N3 Zr2 C50 119.8(2) . .
C48 C47 Zr2 N4 -50.4(2) . .
C46 C47 Zr2 N4 63.4(2) . .
C48 C47 Zr2 N3 53.52(18) . .
C46 C47 Zr2 N3 167.32(18) . .
C46 C47 Zr2 C48 113.8(3) . .
C48 C47 Zr2 C49 -36.81(17) . .
C46 C47 Zr2 C49 76.99(19) . .
C48 C47 Zr2 C53 -167.19(18) . .
C46 C47 Zr2 C53 -53.38(19) . .
C48 C47 Zr2 C46 -113.8(3) . .
C48 C47 Zr2 C45 -77.1(2) . .
C46 C47 Zr2 C45 36.69(18) . .
C48 C47 Zr2 C52 -170.96(17) . .
C46 C47 Zr2 C52 -57.2(2) . .
C48 C47 Zr2 C54 164.51(19) . .
C46 C47 Zr2 C54 -81.69(19) . .
C48 C47 Zr2 C51 150.15(18) . .
C46 C47 Zr2 C51 -96.0(2) . .
C48 C47 Zr2 C50 140.46(18) . .
C46 C47 Zr2 C50 -105.74(19) . .
C47 C48 Zr2 N4 143.69(17) . .
C49 C48 Zr2 N4 28.78(19) . .
C47 C48 Zr2 N3 -126.52(18) . .
C49 C48 Zr2 N3 118.58(18) . .
C49 C48 Zr2 C47 -114.9(3) . .
C47 C48 Zr2 C49 114.9(3) . .
C47 C48 Zr2 C53 15.8(2) . .
C49 C48 Zr2 C53 -99.09(19) . .
C47 C48 Zr2 C46 37.48(17) . .
C49 C48 Zr2 C46 -77.43(19) . .
C47 C48 Zr2 C45 77.53(19) . .
C49 C48 Zr2 C45 -37.38(17) . .
C47 C48 Zr2 C52 19.2(4) . .
C49 C48 Zr2 C52 -95.7(3) . .
C47 C48 Zr2 C54 -16.2(2) . .
C49 C48 Zr2 C54 -131.13(18) . .
C47 C48 Zr2 C51 -58.5(3) . .
C49 C48 Zr2 C51 -173.4(2) . .
C47 C48 Zr2 C50 -48.2(2) . .
C49 C48 Zr2 C50 -163.11(17) . .
C45 C49 Zr2 N4 93.16(17) . .
C48 C49 Zr2 N4 -152.73(18) . .
C45 C49 Zr2 N3 -174.64(17) . .
C48 C49 Zr2 N3 -60.54(18) . .
C45 C49 Zr2 C47 -76.93(18) . .
C48 C49 Zr2 C47 37.17(17) . .
C45 C49 Zr2 C48 -114.1(2) . .
C45 C49 Zr2 C53 -10.1(2) . .
C48 C49 Zr2 C53 104.05(19) . .
C45 C49 Zr2 C46 -36.51(16) . .
C48 C49 Zr2 C46 77.59(18) . .
C48 C49 Zr2 C45 114.1(2) . .
C45 C49 Zr2 C52 25.5(3) . .
C48 C49 Zr2 C52 139.6(2) . .
C45 C49 Zr2 C54 -49.9(2) . .
C48 C49 Zr2 C54 64.2(2) . .
C45 C49 Zr2 C50 -82.7(3) . .
C48 C49 Zr2 C50 31.4(3) . .
C52 C53 Zr2 N4 48.0(2) . .
C54 C53 Zr2 N4 160.94(18) . .
C52 C53 Zr2 N3 -64.5(2) . .
C54 C53 Zr2 N3 48.4(3) . .
C52 C53 Zr2 C47 -174.1(2) . .
C54 C53 Zr2 C47 -61.2(2) . .
C52 C53 Zr2 C48 177.50(19) . .
C54 C53 Zr2 C48 -69.6(2) . .
C52 C53 Zr2 C49 138.3(2) . .
C54 C53 Zr2 C49 -108.8(2) . .
C52 C53 Zr2 C46 159.8(2) . .
C54 C53 Zr2 C46 -87.3(2) . .
C52 C53 Zr2 C45 133.0(2) . .
C54 C53 Zr2 C45 -114.1(2) . .
C54 C53 Zr2 C52 112.9(3) . .
C52 C53 Zr2 C54 -112.9(3) . .
C52 C53 Zr2 C51 -36.48(19) . .
C54 C53 Zr2 C51 76.5(2) . .
C52 C53 Zr2 C50 -76.4(2) . .
C54 C53 Zr2 C50 36.56(18) . .
C47 C46 Zr2 N4 -134.77(18) . .
C45 C46 Zr2 N4 -19.9(2) . .
C47 C46 Zr2 N3 -16.6(2) . .
C45 C46 Zr2 N3 98.27(19) . .
C45 C46 Zr2 C47 114.9(3) . .
C47 C46 Zr2 C48 -37.70(18) . .
C45 C46 Zr2 C48 77.19(19) . .
C47 C46 Zr2 C49 -78.0(2) . .
C45 C46 Zr2 C49 36.85(17) . .
C47 C46 Zr2 C53 124.3(2) . .
C45 C46 Zr2 C53 -120.83(19) . .
C47 C46 Zr2 C45 -114.9(3) . .
C47 C46 Zr2 C52 135.04(19) . .
C45 C46 Zr2 C52 -110.07(18) . .
C47 C46 Zr2 C54 91.17(19) . .
C45 C46 Zr2 C54 -153.93(19) . .
C47 C46 Zr2 C51 108.7(2) . .
C45 C46 Zr2 C51 -136.38(18) . .
C47 C46 Zr2 C50 81.30(19) . .
C45 C46 Zr2 C50 -163.80(17) . .
C49 C45 Zr2 N4 -82.78(18) . .
C46 C45 Zr2 N4 161.88(18) . .
C49 C45 Zr2 N3 6.8(2) . .
C46 C45 Zr2 N3 -108.58(19) . .
C49 C45 Zr2 C47 78.18(18) . .
C46 C45 Zr2 C47 -37.16(17) . .
C49 C45 Zr2 C48 37.37(17) . .
C46 C45 Zr2 C48 -77.97(18) . .
C46 C45 Zr2 C49 -115.3(2) . .
C49 C45 Zr2 C53 171.70(18) . .
C46 C45 Zr2 C53 56.36(18) . .
C49 C45 Zr2 C46 115.3(2) . .
C49 C45 Zr2 C52 -163.73(17) . .
C46 C45 Zr2 C52 80.93(19) . .
C49 C45 Zr2 C54 141.57(17) . .
C46 C45 Zr2 C54 26.23(19) . .
C49 C45 Zr2 C51 -174.43(18) . .
C46 C45 Zr2 C51 70.2(2) . .
C49 C45 Zr2 C50 137.99(18) . .
C46 C45 Zr2 C50 22.7(2) . .
C51 C52 Zr2 N4 111.3(2) . .
C53 C52 Zr2 N4 -134.0(2) . .
C51 C52 Zr2 N3 21.0(2) . .
C53 C52 Zr2 N3 135.73(19) . .
C51 C52 Zr2 C47 -107.5(2) . .
C53 C52 Zr2 C47 7.2(2) . .
C51 C52 Zr2 C48 -119.9(3) . .
C53 C52 Zr2 C48 -5.2(4) . .
C51 C52 Zr2 C49 178.15(18) . .
C53 C52 Zr2 C49 -67.2(3) . .
C51 C52 Zr2 C53 -114.7(3) . .
C51 C52 Zr2 C46 -135.0(2) . .
C53 C52 Zr2 C46 -20.3(2) . .
C51 C52 Zr2 C45 -167.46(19) . .
C53 C52 Zr2 C45 -52.8(2) . .
C51 C52 Zr2 C54 -76.3(2) . .
C53 C52 Zr2 C54 38.35(19) . .
C53 C52 Zr2 C51 114.7(3) . .
C51 C52 Zr2 C50 -36.57(19) . .
C53 C52 Zr2 C50 78.1(2) . .
C50 C54 Zr2 N4 87.5(2) . .
C53 C54 Zr2 N4 -26.6(2) . .
C50 C54 Zr2 N3 -32.4(2) . .
C53 C54 Zr2 N3 -146.55(19) . .
C50 C54 Zr2 C47 -128.64(19) . .
C53 C54 Zr2 C47 117.2(2) . .
C50 C54 Zr2 C48 -119.91(18) . .
C53 C54 Zr2 C48 125.9(2) . .
C50 C54 Zr2 C49 -150.40(18) . .
C53 C54 Zr2 C49 95.4(2) . .
C50 C54 Zr2 C53 114.2(3) . .
C50 C54 Zr2 C46 -161.4(2) . .
C53 C54 Zr2 C46 84.5(2) . .
C50 C54 Zr2 C45 -175.16(17) . .
C53 C54 Zr2 C45 70.7(2) . .
C50 C54 Zr2 C52 76.7(2) . .
C53 C54 Zr2 C52 -37.5(2) . .
C50 C54 Zr2 C51 37.05(19) . .
C53 C54 Zr2 C51 -77.1(2) . .
C53 C54 Zr2 C50 -114.2(3) . .
C52 C51 Zr2 N4 -68.6(2) . .
C50 C51 Zr2 N4 176.02(19) . .
C52 C51 Zr2 N3 -161.5(2) . .
C50 C51 Zr2 N3 83.0(2) . .
C52 C51 Zr2 C47 96.7(2) . .
C50 C51 Zr2 C47 -18.8(3) . .
C52 C51 Zr2 C48 132.3(2) . .
C50 C51 Zr2 C48 16.9(3) . .
C52 C51 Zr2 C53 37.2(2) . .
C50 C51 Zr2 C53 -78.2(2) . .
C52 C51 Zr2 C46 56.5(2) . .
C50 C51 Zr2 C46 -58.9(2) . .
C52 C51 Zr2 C45 19.4(3) . .
C50 C51 Zr2 C45 -96.0(2) . .
C50 C51 Zr2 C52 -115.4(3) . .
C52 C51 Zr2 C54 78.5(2) . .
C50 C51 Zr2 C54 -36.90(18) . .
C52 C51 Zr2 C50 115.4(3) . .
C54 C50 Zr2 N4 -119.31(18) . .
C51 C50 Zr2 N4 -4.9(2) . .
C54 C50 Zr2 N3 150.19(19) . .
C51 C50 Zr2 N3 -95.4(2) . .
C54 C50 Zr2 C47 50.92(19) . .
C51 C50 Zr2 C47 165.3(2) . .
C54 C50 Zr2 C48 74.6(2) . .
C51 C50 Zr2 C48 -170.97(19) . .
C54 C50 Zr2 C49 55.6(3) . .
C51 C50 Zr2 C49 169.9(2) . .
C54 C50 Zr2 C53 -37.88(19) . .
C51 C50 Zr2 C53 76.5(2) . .
C54 C50 Zr2 C46 18.8(2) . .
C51 C50 Zr2 C46 133.2(2) . .
C54 C50 Zr2 C45 6.7(2) . .
C51 C50 Zr2 C45 121.1(2) . .
C54 C50 Zr2 C52 -78.2(2) . .
C51 C50 Zr2 C52 36.2(2) . .
C51 C50 Zr2 C54 114.4(3) . .
C54 C50 Zr2 C51 -114.4(3) . .
